data_8103443
loop_
_publ_author_name
'Garcia-Blanco, S.'
'Fayos, J.'

_publ_section_title
;
 The crystal structure of zinc orthoborate, Zn3 (B O3)2
;
_journal_name_full
;
Zeitschrift fuer Kristallographie, Kristallgeometrie, Kristallphysik,
 Kristallchemie (-144,1977)
;
_journal_page_first 145
_journal_page_last 159
_journal_volume 127
_journal_year 1968
_chemical_formula_sum 'B2 O6 Zn3'
_chemical_name_systematic 'Zn3 (B O3)2'
_space_group_IT_number 9
_symmetry_space_group_name_Hall 'I -2yc'
_symmetry_space_group_name_H-M 'I 1 c 1'
_cell_angle_alpha 90
_cell_angle_beta 97.53
_cell_angle_gamma 90
_cell_formula_units_Z 8
_cell_length_a 23.406
_cell_length_b 5.048
_cell_length_c 8.381
_cell_volume 981.705
_citation_journal_id_ASTM ZEKGAX
_cod_data_source_file boron_305.cif
_cod_data_source_block B2O6Zn3
_cod_original_cell_volume 981.7048
_cod_original_sg_symbol_Hall 'C -2yc (x,y,-x+z)'
_cod_database_code 8103443

loop_
_symmetry_equiv_pos_as_xyz
x,y,z
x,-y,z+1/2
x+1/2,y+1/2,z+1/2
x+1/2,-y+1/2,z+1

loop_
_atom_site_label
_atom_site_type_symbol
_atom_site_fract_x
_atom_site_fract_y
_atom_site_fract_z
_atom_site_occupancy
_atom_site_U_iso_or_equiv
O8 O-2 0.4178 0.0765 0.2145 1 0.0
Zn2 Zn+2 0.1261 0.6819 0.4945 1 0.0
O10 O-2 0.3143 0.409 0.0881 1 0.0
O5 O-2 0.2124 0.326 0.2987 1 0.0
O4 O-2 0.1843 0.9186 0.4169 1 0.0
B3 B+3 0.4323 0.7927 0.2181 1 0.0
Zn3 Zn+2 0.2087 0.6942 0.2502 1 0.0
Zn5 Zn+2 0.3712 0.189 -0.0036 1 0.0
O3 O-2 0.0767 0.1833 0.1422 1 0.0
O1 O-2 0.0351 0.2208 0.3791 1 0.0
Zn4 Zn+2 0.4514 0.3236 0.3762 1 0.0
O2 O-2 0.0816 0.5984 0.2923 1 0.0
B1 B+3 0.0643 0.3321 0.2863 1 0.0
O9 O-2 0.4184 0.6879 0.3414 1 0.0
O6 O-2 0.1617 0.6469 0.0393 1 0.0
O7 O-2 0.462 0.6983 0.1035 1 0.0
O12 O-2 0.3361 0.2011 0.4721 1 0.0
Zn6 Zn+2 0.2898 0.1929 0.2519 1 0.0
O11 O-2 0.284 0.798 0.1871 1 0.0
Zn1 Zn+2 0.0503 0.8354 0.1255 1 0.0
B2 B+3 0.1856 0.1743 0.4152 1 0.0
B4 B+3 0.3141 0.6907 0.0784 1 0.0
